data_4124396
loop_
_publ_author_name
'Normand, Adrien T.'
'Daniliuc, Constantin G.'
'Wibbeling, Birgit'
'Kehr, Gerald'
'Le Gendre, Pierre'
'Erker, Gerhard'

_publ_section_title
;
 Phosphido- and Amidozirconocene Cation-Based Frustrated Lewis Pair
 Chemistry.
;
_journal_name_full 'Journal of the American Chemical Society'
_journal_page_first 150811081316009
_journal_paper_doi 10.1021/jacs.5b06551
_journal_year 2015
_chemical_formula_sum 'C84 H62 B2 F30 N2 O4 Zr2'
_chemical_formula_weight 1937.42
_chemical_name_systematic
; 
 ? 
;
_space_group_IT_number 15
_symmetry_cell_setting monoclinic
_symmetry_space_group_name_Hall '-C 2yc'
_symmetry_space_group_name_H-M 'C 1 2/c 1'
_atom_sites_solution_hydrogens geom
_atom_sites_solution_primary direct
_atom_sites_solution_secondary difmap
_audit_creation_method SHELXL-97
_cell_angle_alpha 90.00
_cell_angle_beta 114.9310(10)
_cell_angle_gamma 90.00
_cell_formula_units_Z 4
_cell_length_a 26.1961(4)
_cell_length_b 15.6264(2)
_cell_length_c 22.4599(3)
_cell_measurement_reflns_used 5596
_cell_measurement_temperature 223(2)
_cell_measurement_theta_max 25.03
_cell_measurement_theta_min 4.08
_cell_volume 8337.2(2)
_computing_cell_refinement 'Collect (Nonius B.V., 1998)'
_computing_data_collection 'Collect (Nonius B.V., 1998)'
_computing_data_reduction 'Denzo-SMN (Otwinowski & Minor, 1997)'
_computing_molecular_graphics 'XP (BrukerAXS, 2000)'
_computing_publication_material 'SHELXL-97 (Sheldrick, 1997)'
_computing_structure_refinement 'SHELXL-97 (Sheldrick, 1997)'
_computing_structure_solution 'SHELXS-97 (Sheldrick, 1990)'
_diffrn_ambient_temperature 223(2)
_diffrn_measured_fraction_theta_full 0.960
_diffrn_measured_fraction_theta_max 0.960
_diffrn_measurement_device_type 'Nonius KappaCCD APEXII'
_diffrn_measurement_method '\w and \f scans'
_diffrn_radiation_monochromator 'Montel mirror'
_diffrn_radiation_source 'rotating anode Nonius FR591'
_diffrn_radiation_type MoK\a
_diffrn_radiation_wavelength 0.71073
_diffrn_reflns_av_R_equivalents 0.041
_diffrn_reflns_av_sigmaI/netI 0.0511
_diffrn_reflns_limit_h_max 28
_diffrn_reflns_limit_h_min -31
_diffrn_reflns_limit_k_max 18
_diffrn_reflns_limit_k_min 0
_diffrn_reflns_limit_l_max 26
_diffrn_reflns_limit_l_min 0
_diffrn_reflns_number 16504
_diffrn_reflns_theta_full 25.00
_diffrn_reflns_theta_max 25.00
_diffrn_reflns_theta_min 4.08
_exptl_absorpt_coefficient_mu 0.368
_exptl_absorpt_correction_T_max 0.9300
_exptl_absorpt_correction_T_min 0.8820
_exptl_absorpt_correction_type multi-scan
_exptl_absorpt_process_details 'Denzo (Otwinowski, Borek, Majewski & Minor, 2003)'
_exptl_crystal_colour colourless
_exptl_crystal_density_diffrn 1.544
_exptl_crystal_density_method 'not measured'
_exptl_crystal_description prism
_exptl_crystal_F_000 3888
_exptl_crystal_size_max 0.35
_exptl_crystal_size_mid 0.20
_exptl_crystal_size_min 0.20
_refine_diff_density_max 0.480
_refine_diff_density_min -0.636
_refine_diff_density_rms 0.077
_refine_ls_extinction_method none
_refine_ls_goodness_of_fit_ref 1.045
_refine_ls_hydrogen_treatment constr
_refine_ls_matrix_type full
_refine_ls_number_parameters 611
_refine_ls_number_reflns 7061
_refine_ls_number_restraints 193
_refine_ls_restrained_S_all 1.040
_refine_ls_R_factor_all 0.0630
_refine_ls_R_factor_gt 0.0532
_refine_ls_shift/su_max 0.001
_refine_ls_shift/su_mean 0.000
_refine_ls_structure_factor_coef Fsqd
_refine_ls_weighting_details 'calc w=1/[\s^2^(Fo^2^)+(0.0693P)^2^+22.5086P] where P=(Fo^2^+2Fc^2^)/3'
_refine_ls_weighting_scheme calc
_refine_ls_wR_factor_gt 0.1407
_refine_ls_wR_factor_ref 0.1471
_reflns_number_gt 5983
_reflns_number_total 7061
_reflns_threshold_expression >2sigma(I)
_cod_data_source_file ja5b06551_si_002.cif
_cod_data_source_block erk7935
_cod_original_sg_symbol_H-M C2/c
_cod_database_code 4124396

loop_
_symmetry_equiv_pos_as_xyz
'x, y, z'
'-x, y, -z+1/2'
'x+1/2, y+1/2, z'
'-x+1/2, y+1/2, -z+1/2'
'-x, -y, -z'
'x, -y, z-1/2'
'-x+1/2, -y+1/2, -z'
'x+1/2, -y+1/2, z-1/2'

loop_
_atom_site_label
_atom_site_type_symbol
_atom_site_fract_x
_atom_site_fract_y
_atom_site_fract_z
_atom_site_U_iso_or_equiv
_atom_site_adp_type
_atom_site_occupancy
_atom_site_symmetry_multiplicity
_atom_site_calc_flag
_atom_site_refinement_flags
_atom_site_disorder_assembly
_atom_site_disorder_group
O1 O 0.02829(10) -0.06245(15) 0.43651(11) 0.0392(5) Uani 1 1 d . A .
O2 O 0.01238(10) -0.10741(16) 0.52088(11) 0.0420(6) Uani 1 1 d . . .
N1 N 0.03702(12) -0.20403(18) 0.46277(14) 0.0375(6) Uani 1 1 d . A .
C1 C 0.1394(2) 0.1404(3) 0.5114(2) 0.0693(14) Uani 1 1 d . A .
H1 H 0.1465 0.1907 0.4931 0.083 Uiso 1 1 calc R . .
C2 C 0.11497(19) 0.1360(3) 0.5538(2) 0.0671(13) Uani 1 1 d . A .
H2 H 0.1022 0.1831 0.5699 0.081 Uiso 1 1 calc R . .
C3 C 0.11180(18) 0.0511(4) 0.56969(19) 0.0630(13) Uani 1 1 d . A .
H3 H 0.0963 0.0304 0.5978 0.076 Uiso 1 1 calc R . .
C4 C 0.13551(17) 0.0027(3) 0.5366(2) 0.0593(12) Uani 1 1 d . A .
H4 H 0.1398 -0.0571 0.5387 0.071 Uiso 1 1 calc R . .
C5 C 0.15193(17) 0.0581(4) 0.4997(2) 0.0667(13) Uani 1 1 d . A .
H5 H 0.1687 0.0423 0.4717 0.080 Uiso 1 1 calc R . .
Zr1 Zr 0.048393(13) 0.06800(2) 0.449501(15) 0.03536(14) Uani 1 1 d D . .
C6 C 0.0448(6) 0.0653(9) 0.3367(5) 0.053(3) Uani 0.576(13) 1 d PDU A 1
H6 H 0.0666 0.0238 0.3278 0.063 Uiso 0.576(13) 1 calc PR A 1
C7 C -0.0113(6) 0.0550(8) 0.3280(4) 0.053(3) Uani 0.576(13) 1 d PDU A 1
H7 H -0.0335 0.0056 0.3125 0.064 Uiso 0.576(13) 1 calc PR A 1
C8 C -0.0280(4) 0.1308(9) 0.3465(4) 0.056(3) Uani 0.576(13) 1 d PDU A 1
H8 H -0.0638 0.1422 0.3447 0.067 Uiso 0.576(13) 1 calc PR A 1
C9 C 0.0179(6) 0.1882(6) 0.3684(5) 0.057(3) Uani 0.576(13) 1 d PDU A 1
H9 H 0.0182 0.2435 0.3850 0.069 Uiso 0.576(13) 1 calc PR A 1
C10 C 0.0630(4) 0.1489(9) 0.3613(5) 0.058(3) Uani 0.576(13) 1 d PDU A 1
H10 H 0.0984 0.1732 0.3708 0.070 Uiso 0.576(13) 1 calc PR A 1
C6A C 0.0683(5) 0.1019(13) 0.3530(6) 0.053(3) Uani 0.424(13) 1 d PDU A 2
H6A H 0.1050 0.0930 0.3564 0.063 Uiso 0.424(13) 1 calc PR A 2
C7A C 0.0250(8) 0.0418(8) 0.3306(5) 0.046(3) Uani 0.424(13) 1 d PDU A 2
H7A H 0.0268 -0.0144 0.3167 0.056 Uiso 0.424(13) 1 calc PR A 2
C8A C -0.0220(6) 0.0825(12) 0.3329(6) 0.049(4) Uani 0.424(13) 1 d PDU A 2
H8A H -0.0577 0.0574 0.3201 0.059 Uiso 0.424(13) 1 calc PR A 2
C9A C -0.0080(8) 0.1650(10) 0.3570(6) 0.053(4) Uani 0.424(13) 1 d PDU A 2
H9A H -0.0324 0.2044 0.3633 0.064 Uiso 0.424(13) 1 calc PR A 2
C10A C 0.0484(9) 0.1797(10) 0.3702(7) 0.065(4) Uani 0.424(13) 1 d PDU A 2
H10A H 0.0690 0.2301 0.3869 0.078 Uiso 0.424(13) 1 calc PR A 2
C11 C 0.02581(13) -0.1236(2) 0.47290(16) 0.0359(7) Uani 1 1 d . . .
C21 C 0.03928(14) -0.2681(2) 0.51112(17) 0.0401(8) Uani 1 1 d . . .
C22 C -0.00724(15) -0.3187(2) 0.49968(19) 0.0448(8) Uani 1 1 d . A .
H22 H -0.0409 -0.3094 0.4620 0.054 Uiso 1 1 calc R . .
C23 C -0.00456(17) -0.3829(3) 0.5434(2) 0.0511(9) Uani 1 1 d . . .
C24 C 0.04554(18) -0.3937(3) 0.5987(2) 0.0548(10) Uani 1 1 d . A .
H24 H 0.0478 -0.4367 0.6290 0.066 Uiso 1 1 calc R . .
C25 C 0.09278(17) -0.3428(3) 0.6110(2) 0.0539(10) Uani 1 1 d . . .
C26 C 0.08897(15) -0.2789(3) 0.56653(19) 0.0479(9) Uani 1 1 d . A .
H26 H 0.1199 -0.2431 0.5741 0.057 Uiso 1 1 calc R . .
C27 C -0.0548(2) -0.4388(3) 0.5310(3) 0.0719(14) Uani 1 1 d . A .
H27A H -0.0876 -0.4031 0.5218 0.108 Uiso 1 1 calc R . .
H27B H -0.0476 -0.4735 0.5695 0.108 Uiso 1 1 calc R . .
H27C H -0.0616 -0.4757 0.4937 0.108 Uiso 1 1 calc R . .
C28 C 0.1469(2) -0.3589(4) 0.6712(3) 0.0836(17) Uani 1 1 d . A .
H28A H 0.1405 -0.3512 0.7103 0.125 Uiso 1 1 calc R . .
H28B H 0.1755 -0.3188 0.6719 0.125 Uiso 1 1 calc R . .
H28C H 0.1596 -0.4169 0.6700 0.125 Uiso 1 1 calc R . .
C31 C 0.05242(16) -0.2301(3) 0.40691(18) 0.0461(9) Uani 1 1 d . . .
C32 C 0.0546(2) -0.3273(3) 0.4042(2) 0.0626(11) Uani 1 1 d . A .
H32A H 0.0624 -0.3443 0.3673 0.094 Uiso 1 1 calc R . .
H32B H 0.0187 -0.3509 0.3989 0.094 Uiso 1 1 calc R . .
H32C H 0.0841 -0.3486 0.4446 0.094 Uiso 1 1 calc R . .
C33 C 0.0066(2) -0.1994(3) 0.34193(19) 0.0637(12) Uani 1 1 d . A .
H33A H 0.0066 -0.1374 0.3406 0.096 Uiso 1 1 calc R . .
H33B H -0.0297 -0.2196 0.3379 0.096 Uiso 1 1 calc R . .
H33C H 0.0138 -0.2218 0.3059 0.096 Uiso 1 1 calc R . .
C34 C 0.11050(18) -0.1924(3) 0.4198(2) 0.0583(11) Uani 1 1 d . A .
H34A H 0.1206 -0.2088 0.3845 0.088 Uiso 1 1 calc R . .
H34B H 0.1385 -0.2141 0.4611 0.088 Uiso 1 1 calc R . .
H34C H 0.1090 -0.1305 0.4218 0.088 Uiso 1 1 calc R . .
B1 B 0.18603(17) 0.3563(3) 0.7705(2) 0.0400(9) Uani 1 1 d . . .
C35 C 0.11802(15) 0.3706(3) 0.7337(2) 0.0536(10) Uani 1 1 d . . .
H35A H 0.1010 0.3243 0.7029 0.080 Uiso 1 1 calc R . .
H35B H 0.1101 0.4246 0.7102 0.080 Uiso 1 1 calc R . .
H35C H 0.1026 0.3716 0.7660 0.080 Uiso 1 1 calc R . .
C41 C 0.20705(14) 0.4407(2) 0.81992(18) 0.0390(8) Uani 1 1 d . . .
F42 F 0.16499(11) 0.38340(16) 0.88616(13) 0.0619(6) Uani 1 1 d . . .
C42 C 0.19006(16) 0.4498(2) 0.87048(19) 0.0454(9) Uani 1 1 d . . .
F43 F 0.17808(13) 0.52548(19) 0.95469(13) 0.0744(8) Uani 1 1 d . . .
C43 C 0.19651(18) 0.5225(3) 0.9071(2) 0.0519(10) Uani 1 1 d . . .
F44 F 0.22633(12) 0.66651(16) 0.92786(13) 0.0707(7) Uani 1 1 d . . .
C44 C 0.22025(17) 0.5940(2) 0.8934(2) 0.0508(10) Uani 1 1 d . . .
F45 F 0.26240(11) 0.65795(14) 0.83037(12) 0.0607(6) Uani 1 1 d . . .
C45 C 0.23838(16) 0.5895(2) 0.84437(19) 0.0444(8) Uani 1 1 d . . .
F46 F 0.25042(9) 0.51818(14) 0.76170(10) 0.0488(5) Uani 1 1 d . . .
C46 C 0.23171(15) 0.5147(2) 0.80963(17) 0.0400(8) Uani 1 1 d . . .
C51 C 0.21741(14) 0.3516(2) 0.71999(17) 0.0387(8) Uani 1 1 d . . .
F52 F 0.13384(10) 0.34900(19) 0.62009(11) 0.0674(7) Uani 1 1 d . . .
C52 C 0.19111(16) 0.3486(2) 0.65214(18) 0.0469(9) Uani 1 1 d . . .
F53 F 0.18888(13) 0.33926(19) 0.54599(11) 0.0733(8) Uani 1 1 d . . .
C53 C 0.21856(18) 0.3439(2) 0.61172(18) 0.0495(9) Uani 1 1 d . . .
F54 F 0.30300(13) 0.33979(18) 0.59942(13) 0.0722(7) Uani 1 1 d . . .
C54 C 0.27532(19) 0.3428(3) 0.6384(2) 0.0529(10) Uani 1 1 d . . .
F55 F 0.36124(10) 0.3432(2) 0.73219(14) 0.0729(7) Uani 1 1 d . . .
C55 C 0.30453(16) 0.3448(3) 0.7053(2) 0.0481(9) Uani 1 1 d . . .
C56 C 0.27541(15) 0.3485(2) 0.74394(17) 0.0426(8) Uani 1 1 d . . .
F56 F 0.30727(9) 0.35217(16) 0.80978(11) 0.0557(6) Uani 1 1 d . . .
C61 C 0.20114(15) 0.2642(2) 0.81028(18) 0.0405(8) Uani 1 1 d . . .
F62 F 0.27166(10) 0.31529(14) 0.91221(11) 0.0564(6) Uani 1 1 d . . .
C62 C 0.23920(16) 0.2505(2) 0.87531(19) 0.0464(9) Uani 1 1 d . . .
F63 F 0.28375(14) 0.16622(18) 0.97119(14) 0.0831(9) Uani 1 1 d . . .
C63 C 0.24696(19) 0.1730(3) 0.9077(2) 0.0563(10) Uani 1 1 d . . .
F64 F 0.22230(16) 0.02752(17) 0.90619(17) 0.0885(9) Uani 1 1 d . . .
C64 C 0.2168(2) 0.1027(3) 0.8753(3) 0.0615(12) Uani 1 1 d . . .
F65 F 0.15003(13) 0.04248(16) 0.77788(17) 0.0803(9) Uani 1 1 d . . .
C65 C 0.18006(19) 0.1109(3) 0.8105(2) 0.0571(11) Uani 1 1 d . . .
F66 F 0.13841(10) 0.19062(15) 0.71476(12) 0.0623(6) Uani 1 1 d . . .
C66 C 0.17401(17) 0.1895(2) 0.7797(2) 0.0481(9) Uani 1 1 d . . .

loop_
_atom_site_aniso_label
_atom_site_aniso_U_11
_atom_site_aniso_U_22
_atom_site_aniso_U_33
_atom_site_aniso_U_23
_atom_site_aniso_U_13
_atom_site_aniso_U_12
O1 0.0381(13) 0.0408(14) 0.0351(12) 0.0025(10) 0.0119(10) 0.0015(10)
O2 0.0423(13) 0.0450(14) 0.0395(12) 0.0022(11) 0.0181(11) 0.0046(11)
N1 0.0339(14) 0.0363(15) 0.0405(15) 0.0004(13) 0.0140(12) 0.0023(12)
C1 0.057(3) 0.071(3) 0.063(3) -0.001(2) 0.009(2) -0.029(2)
C2 0.052(2) 0.068(3) 0.057(3) -0.020(2) -0.001(2) 0.009(2)
C3 0.040(2) 0.102(4) 0.0326(19) 0.013(2) 0.0021(17) -0.007(2)
C4 0.039(2) 0.057(2) 0.058(2) -0.002(2) -0.0031(19) 0.0034(19)
C5 0.031(2) 0.105(4) 0.060(3) -0.013(3) 0.0152(19) -0.002(2)
Zr1 0.0335(2) 0.0408(2) 0.0305(2) 0.00440(13) 0.01218(15) 0.00003(13)
C6 0.056(6) 0.063(6) 0.044(4) 0.009(4) 0.026(4) 0.003(5)
C7 0.063(6) 0.055(6) 0.031(4) 0.008(4) 0.010(4) 0.001(5)
C8 0.060(5) 0.066(6) 0.037(4) 0.011(4) 0.016(4) 0.008(5)
C9 0.067(6) 0.057(5) 0.048(4) 0.015(4) 0.023(5) 0.006(5)
C10 0.069(5) 0.055(6) 0.052(4) 0.024(5) 0.026(4) 0.000(5)
C6A 0.055(5) 0.068(7) 0.045(5) 0.016(5) 0.030(4) -0.015(6)
C7A 0.059(8) 0.057(6) 0.029(4) 0.009(4) 0.024(5) -0.002(6)
C8A 0.048(5) 0.056(8) 0.034(5) 0.010(5) 0.008(4) 0.010(6)
C9A 0.066(8) 0.047(6) 0.042(5) 0.012(5) 0.019(6) 0.006(6)
C10A 0.070(8) 0.068(7) 0.056(6) 0.019(5) 0.026(6) -0.008(6)
C11 0.0268(15) 0.0424(19) 0.0342(16) 0.0042(15) 0.0088(13) 0.0005(14)
C21 0.0344(17) 0.0391(18) 0.0436(18) 0.0038(15) 0.0133(15) 0.0033(15)
C22 0.0354(18) 0.045(2) 0.049(2) 0.0033(17) 0.0127(16) -0.0002(16)
C23 0.046(2) 0.041(2) 0.064(2) 0.0094(19) 0.0214(19) 0.0002(17)
C24 0.055(2) 0.043(2) 0.063(2) 0.0176(19) 0.022(2) 0.0061(19)
C25 0.047(2) 0.051(2) 0.053(2) 0.0099(19) 0.0112(18) 0.0049(18)
C26 0.0343(18) 0.048(2) 0.054(2) 0.0025(18) 0.0114(16) -0.0019(16)
C27 0.058(3) 0.062(3) 0.091(3) 0.019(3) 0.026(3) -0.017(2)
C28 0.058(3) 0.089(4) 0.073(3) 0.034(3) -0.002(2) -0.005(3)
C31 0.044(2) 0.050(2) 0.0460(19) -0.0055(17) 0.0205(17) 0.0006(17)
C32 0.077(3) 0.051(2) 0.071(3) -0.010(2) 0.043(2) 0.004(2)
C33 0.067(3) 0.074(3) 0.040(2) -0.010(2) 0.0118(19) -0.003(2)
C34 0.051(2) 0.069(3) 0.063(2) -0.009(2) 0.032(2) -0.002(2)
B1 0.034(2) 0.039(2) 0.042(2) -0.0001(17) 0.0106(17) -0.0043(17)
C35 0.0357(19) 0.050(2) 0.071(3) -0.004(2) 0.0177(18) -0.0016(17)
C41 0.0313(17) 0.0359(18) 0.0440(19) 0.0017(15) 0.0101(15) 0.0016(14)
F42 0.0748(16) 0.0526(14) 0.0763(16) -0.0027(12) 0.0494(14) -0.0107(12)
C42 0.045(2) 0.041(2) 0.052(2) 0.0026(17) 0.0223(17) -0.0001(16)
F43 0.098(2) 0.0714(17) 0.0727(17) -0.0116(14) 0.0542(16) 0.0013(15)
C43 0.054(2) 0.053(2) 0.051(2) -0.0034(19) 0.0250(19) 0.0065(19)
F44 0.0911(19) 0.0480(14) 0.0693(16) -0.0204(12) 0.0304(14) 0.0002(13)
C44 0.052(2) 0.037(2) 0.052(2) -0.0052(17) 0.0099(18) 0.0062(17)
F45 0.0687(15) 0.0368(12) 0.0712(15) -0.0020(11) 0.0242(13) -0.0113(11)
C45 0.0407(19) 0.0338(18) 0.050(2) 0.0036(16) 0.0104(16) 0.0010(15)
F46 0.0554(13) 0.0409(12) 0.0538(12) 0.0037(10) 0.0265(10) -0.0048(10)
C46 0.0354(17) 0.0366(18) 0.0418(18) 0.0059(15) 0.0103(15) 0.0019(15)
C51 0.0377(18) 0.0312(17) 0.0404(18) -0.0016(14) 0.0097(15) -0.0029(14)
F52 0.0435(13) 0.0924(19) 0.0455(12) 0.0012(13) -0.0016(10) -0.0040(13)
C52 0.044(2) 0.041(2) 0.045(2) 0.0027(16) 0.0088(17) -0.0048(16)
F53 0.094(2) 0.0792(18) 0.0386(12) 0.0029(12) 0.0194(13) -0.0069(15)
C53 0.066(3) 0.040(2) 0.0380(19) 0.0026(16) 0.0169(18) -0.0089(18)
F54 0.095(2) 0.0679(17) 0.0772(17) -0.0073(14) 0.0598(16) -0.0184(15)
C54 0.064(3) 0.045(2) 0.061(2) -0.0024(19) 0.037(2) -0.0106(19)
F55 0.0441(13) 0.095(2) 0.0849(18) -0.0071(16) 0.0324(13) -0.0054(13)
C55 0.0390(19) 0.049(2) 0.056(2) -0.0030(18) 0.0202(18) -0.0089(17)
C56 0.0403(19) 0.0388(19) 0.0410(18) 0.0004(15) 0.0097(16) -0.0021(15)
F56 0.0365(11) 0.0724(16) 0.0460(12) -0.0039(11) 0.0053(9) 0.0000(11)
C61 0.0390(19) 0.0363(19) 0.0490(19) -0.0016(16) 0.0213(16) -0.0019(15)
F62 0.0572(13) 0.0470(13) 0.0516(12) 0.0039(10) 0.0100(11) -0.0023(11)
C62 0.047(2) 0.039(2) 0.053(2) 0.0014(17) 0.0210(18) -0.0018(16)
F63 0.101(2) 0.0680(17) 0.0646(16) 0.0252(14) 0.0200(16) 0.0137(16)
C63 0.063(3) 0.048(2) 0.061(2) 0.015(2) 0.029(2) 0.011(2)
F64 0.127(3) 0.0406(14) 0.114(2) 0.0226(15) 0.066(2) 0.0095(15)
C64 0.083(3) 0.033(2) 0.086(3) 0.012(2) 0.052(3) 0.008(2)
F65 0.0836(19) 0.0368(13) 0.124(2) -0.0155(15) 0.0473(18) -0.0141(13)
C65 0.063(3) 0.033(2) 0.088(3) -0.004(2) 0.045(3) -0.0044(18)
F66 0.0594(14) 0.0513(14) 0.0659(15) -0.0167(12) 0.0165(12) -0.0100(11)
C66 0.047(2) 0.039(2) 0.060(2) -0.0033(17) 0.0253(19) -0.0033(17)

loop_
_atom_type_symbol
_atom_type_description
_atom_type_scat_dispersion_real
_atom_type_scat_dispersion_imag
_atom_type_scat_source
C C 0.0033 0.0016 'International Tables Vol C Tables 4.2.6.8 and 6.1.1.4'
H H 0.0000 0.0000 'International Tables Vol C Tables 4.2.6.8 and 6.1.1.4'
B B 0.0013 0.0007 'International Tables Vol C Tables 4.2.6.8 and 6.1.1.4'
N N 0.0061 0.0033 'International Tables Vol C Tables 4.2.6.8 and 6.1.1.4'
O O 0.0106 0.0060 'International Tables Vol C Tables 4.2.6.8 and 6.1.1.4'
F F 0.0171 0.0103 'International Tables Vol C Tables 4.2.6.8 and 6.1.1.4'
Zr Zr -2.9673 0.5597 'International Tables Vol C Tables 4.2.6.8 and 6.1.1.4'

loop_
_geom_angle_atom_site_label_1
_geom_angle_atom_site_label_2
_geom_angle_atom_site_label_3
_geom_angle
_geom_angle_site_symmetry_1
_geom_angle_site_symmetry_3
C11 O1 Zr1 135.8(2) . .
C11 O2 Zr1 147.9(2) . 5_556
C11 N1 C21 117.6(3) . .
C11 N1 C31 123.1(3) . .
C21 N1 C31 119.1(3) . .
C2 C1 C5 107.9(5) . .
C2 C1 Zr1 75.1(3) . .
C5 C1 Zr1 73.5(2) . .
C2 C1 H1 126.1 . .
C5 C1 H1 126.1 . .
Zr1 C1 H1 117.3 . .
C1 C2 C3 109.1(5) . .
C1 C2 Zr1 73.2(3) . .
C3 C2 Zr1 74.9(2) . .
C1 C2 H2 125.5 . .
C3 C2 H2 125.5 . .
Zr1 C2 H2 118.3 . .
C4 C3 C2 107.3(4) . .
C4 C3 Zr1 73.9(2) . .
C2 C3 Zr1 73.0(2) . .
C4 C3 H3 126.4 . .
C2 C3 H3 126.4 . .
Zr1 C3 H3 118.7 . .
C3 C4 C5 107.7(4) . .
C3 C4 Zr1 74.3(2) . .
C5 C4 Zr1 71.9(2) . .
C3 C4 H4 126.1 . .
C5 C4 H4 126.1 . .
Zr1 C4 H4 119.5 . .
C1 C5 C4 108.0(4) . .
C1 C5 Zr1 74.0(3) . .
C4 C5 Zr1 75.7(2) . .
C1 C5 H5 126.0 . .
C4 C5 H5 126.0 . .
Zr1 C5 H5 116.4 . .
O2 Zr1 O1 98.78(10) 5_556 .
O2 Zr1 C5 136.20(13) 5_556 .
O1 Zr1 C5 99.56(15) . .
O2 Zr1 C1 112.01(16) 5_556 .
O1 Zr1 C1 130.59(15) . .
C5 Zr1 C1 32.50(17) . .
O2 Zr1 C6A 133.7(4) 5_556 .
O1 Zr1 C6A 102.6(5) . .
C5 Zr1 C6A 79.5(3) . .
C1 Zr1 C6A 83.4(4) . .
O2 Zr1 C9A 79.6(4) 5_556 .
O1 Zr1 C9A 116.7(5) . .
C5 Zr1 C9A 124.8(5) . .
C1 Zr1 C9A 106.4(5) . .
C6A Zr1 C9A 54.1(4) . .
O2 Zr1 C10A 104.7(6) 5_556 .
O1 Zr1 C10A 131.1(4) . .
C5 Zr1 C10A 92.3(5) . .
C1 Zr1 C10A 77.9(4) . .
C6A Zr1 C10A 33.6(4) . .
C9A Zr1 C10A 32.6(3) . .
O2 Zr1 C2 84.19(14) 5_556 .
O1 Zr1 C2 125.53(14) . .
C5 Zr1 C2 52.97(17) . .
C1 Zr1 C2 31.68(17) . .
C6A Zr1 C2 114.0(4) . .
C9A Zr1 C2 117.3(4) . .
C10A Zr1 C2 99.3(4) . .
O2 Zr1 C6 129.0(3) 5_556 .
O1 Zr1 C6 86.7(3) . .
C5 Zr1 C6 91.5(3) . .
C1 Zr1 C6 101.1(4) . .
C6A Zr1 C6 18.6(3) . .
C9A Zr1 C6 53.7(4) . .
C10A Zr1 C6 45.4(5) . .
C2 Zr1 C6 132.3(4) . .
O2 Zr1 C8A 89.0(4) 5_556 .
O1 Zr1 C8A 84.9(4) . .
C5 Zr1 C8A 132.0(4) . .
C1 Zr1 C8A 131.2(4) . .
C6A Zr1 C8A 53.2(5) . .
C9A Zr1 C8A 32.2(3) . .
C10A Zr1 C8A 53.8(4) . .
C2 Zr1 C8A 149.5(4) . .
C6 Zr1 C8A 40.7(5) . .
O2 Zr1 C9 87.6(3) 5_556 .
O1 Zr1 C9 130.2(3) . .
C5 Zr1 C9 109.4(4) . .
C1 Zr1 C9 90.1(4) . .
C6A Zr1 C9 47.7(4) . .
C9A Zr1 C9 16.5(3) . .
C10A Zr1 C9 18.3(4) . .
C2 Zr1 C9 104.2(3) . .
C6 Zr1 C9 53.8(3) . .
C8A Zr1 C9 45.6(4) . .
O2 Zr1 C7A 121.1(4) 5_556 .
O1 Zr1 C7A 76.0(3) . .
C5 Zr1 C7A 101.8(4) . .
C1 Zr1 C7A 114.7(4) . .
C6A Zr1 C7A 32.3(3) . .
C9A Zr1 C7A 54.5(4) . .
C10A Zr1 C7A 55.1(4) . .
C2 Zr1 C7A 146.1(4) . .
C6 Zr1 C7A 13.8(3) . .
C8A Zr1 C7A 32.6(3) . .
C9 Zr1 C7A 59.2(4) . .
O2 Zr1 C4 116.21(14) 5_556 .
O1 Zr1 C4 78.81(12) . .
C5 Zr1 C4 32.31(16) . .
C1 Zr1 C4 53.39(17) . .
C6A Zr1 C4 108.0(3) . .
C9A Zr1 C4 157.1(5) . .
C10A Zr1 C4 124.5(5) . .
C2 Zr1 C4 52.80(16) . .
C6 Zr1 C4 114.6(3) . .
C8A Zr1 C4 151.7(4) . .
C9 Zr1 C4 141.1(4) . .
C7A Zr1 C4 119.8(4) . .
O2 Zr1 C10 120.0(3) 5_556 .
O1 Zr1 C10 119.5(4) . .
C5 Zr1 C10 83.6(3) . .
C1 Zr1 C10 77.4(3) . .
C6A Zr1 C10 18.0(3) . .
C9A Zr1 C10 43.1(4) . .
C10A Zr1 C10 16.0(3) . .
C2 Zr1 C10 104.3(3) . .
C6 Zr1 C10 32.9(3) . .
C8A Zr1 C10 54.4(5) . .
C9 Zr1 C10 32.4(3) . .
C7A Zr1 C10 45.0(4) . .
C4 Zr1 C10 115.3(3) . .
O2 Zr1 C7 99.3(4) 5_556 .
O1 Zr1 C7 76.5(3) . .
C5 Zr1 C7 123.5(4) . .
C1 Zr1 C7 131.2(3) . .
C6A Zr1 C7 48.4(4) . .
C9A Zr1 C7 42.8(4) . .
C10A Zr1 C7 57.9(4) . .
C2 Zr1 C7 157.2(3) . .
C6 Zr1 C7 32.7(3) . .
C8A Zr1 C7 12.5(3) . .
C9 Zr1 C7 53.8(4) . .
C7A Zr1 C7 21.8(4) . .
C4 Zr1 C7 139.2(4) . .
C10 Zr1 C7 54.3(3) . .
O2 Zr1 C3 86.30(13) 5_556 .
O1 Zr1 C3 93.49(14) . .
C5 Zr1 C3 53.21(16) . .
C1 Zr1 C3 53.17(16) . .
C6A Zr1 C3 132.0(3) . .
C9A Zr1 C3 148.1(4) . .
C10A Zr1 C3 129.8(4) . .
C2 Zr1 C3 32.11(16) . .
C6 Zr1 C3 144.3(3) . .
C8A Zr1 C3 174.7(4) . .
C9 Zr1 C3 136.3(3) . .
C7A Zr1 C3 151.5(4) . .
C4 Zr1 C3 31.80(16) . .
C10 Zr1 C3 130.4(3) . .
C7 Zr1 C3 169.1(3) . .
O2 Zr1 C8 76.1(2) 5_556 .
O1 Zr1 C8 101.2(4) . .
C5 Zr1 C8 137.3(3) . .
C1 Zr1 C8 122.6(4) . .
C6A Zr1 C8 59.8(4) . .
C9A Zr1 C8 16.3(3) . .
C10A Zr1 C8 46.7(4) . .
C2 Zr1 C8 131.5(4) . .
C6 Zr1 C8 53.3(3) . .
C8A Zr1 C8 19.5(3) . .
C9 Zr1 C8 32.5(3) . .
C7A Zr1 C8 49.2(4) . .
C4 Zr1 C8 167.7(3) . .
C10 Zr1 C8 53.7(3) . .
C7 Zr1 C8 31.8(2) . .
C3 Zr1 C8 158.5(3) . .
C7 C6 C10 108.6(9) . .
C7 C6 Zr1 74.5(5) . .
C10 C6 Zr1 74.2(5) . .
C7 C6 H6 125.7 . .
C10 C6 H6 125.7 . .
Zr1 C6 H6 117.5 . .
C8 C7 C6 107.6(10) . .
C8 C7 Zr1 74.8(5) . .
C6 C7 Zr1 72.8(5) . .
C8 C7 H7 126.2 . .
C6 C7 H7 126.2 . .
Zr1 C7 H7 118.2 . .
C7 C8 C9 108.6(9) . .
C7 C8 Zr1 73.4(5) . .
C9 C8 Zr1 72.5(5) . .
C7 C8 H8 125.7 . .
C9 C8 H8 125.7 . .
Zr1 C8 H8 120.2 . .
C10 C9 C8 108.5(9) . .
C10 C9 Zr1 74.3(5) . .
C8 C9 Zr1 75.0(5) . .
C10 C9 H9 125.7 . .
C8 C9 H9 125.7 . .
Zr1 C9 H9 117.0 . .
C9 C10 C6 106.7(9) . .
C9 C10 Zr1 73.3(5) . .
C6 C10 Zr1 72.8(5) . .
C9 C10 H10 126.7 . .
C6 C10 H10 126.7 . .
Zr1 C10 H10 119.1 . .
C7A C6A C10A 109.5(11) . .
C7A C6A Zr1 74.6(6) . .
C10A C6A Zr1 73.3(6) . .
C7A C6A H6A 125.3 . .
C10A C6A H6A 125.3 . .
Zr1 C6A H6A 118.6 . .
C6A C7A C8A 105.9(12) . .
C6A C7A Zr1 73.1(6) . .
C8A C7A Zr1 73.2(6) . .
C6A C7A H7A 127.1 . .
C8A C7A H7A 127.1 . .
Zr1 C7A H7A 118.8 . .
C9A C8A C7A 110.1(11) . .
C9A C8A Zr1 73.7(6) . .
C7A C8A Zr1 74.2(6) . .
C9A C8A H8A 124.9 . .
C7A C8A H8A 124.9 . .
Zr1 C8A H8A 118.9 . .
C8A C9A C10A 108.5(11) . .
C8A C9A Zr1 74.1(6) . .
C10A C9A Zr1 73.8(6) . .
C8A C9A H9A 125.7 . .
C10A C9A H9A 125.7 . .
Zr1 C9A H9A 118.3 . .
C9A C10A C6A 106.0(11) . .
C9A C10A Zr1 73.7(6) . .
C6A C10A Zr1 73.1(6) . .
C9A C10A H10A 127.0 . .
C6A C10A H10A 127.0 . .
Zr1 C10A H10A 118.3 . .
O1 C11 O2 119.5(3) . .
O1 C11 N1 121.5(3) . .
O2 C11 N1 119.0(3) . .
C26 C21 C22 121.3(3) . .
C26 C21 N1 118.8(3) . .
C22 C21 N1 119.8(3) . .
C21 C22 C23 120.3(3) . .
C21 C22 H22 119.8 . .
C23 C22 H22 119.8 . .
C22 C23 C24 118.0(4) . .
C22 C23 C27 120.7(4) . .
C24 C23 C27 121.3(4) . .
C23 C24 C25 122.2(4) . .
C23 C24 H24 118.9 . .
C25 C24 H24 118.9 . .
C26 C25 C24 118.7(4) . .
C26 C25 C28 121.3(4) . .
C24 C25 C28 120.0(4) . .
C21 C26 C25 119.4(4) . .
C21 C26 H26 120.3 . .
C25 C26 H26 120.3 . .
C23 C27 H27A 109.5 . .
C23 C27 H27B 109.5 . .
H27A C27 H27B 109.5 . .
C23 C27 H27C 109.5 . .
H27A C27 H27C 109.5 . .
H27B C27 H27C 109.5 . .
C25 C28 H28A 109.5 . .
C25 C28 H28B 109.5 . .
H28A C28 H28B 109.5 . .
C25 C28 H28C 109.5 . .
H28A C28 H28C 109.5 . .
H28B C28 H28C 109.5 . .
C32 C31 C33 107.6(4) . .
C32 C31 N1 109.1(3) . .
C33 C31 N1 109.2(3) . .
C32 C31 C34 109.7(4) . .
C33 C31 C34 112.1(4) . .
N1 C31 C34 109.0(3) . .
C31 C32 H32A 109.5 . .
C31 C32 H32B 109.5 . .
H32A C32 H32B 109.5 . .
C31 C32 H32C 109.5 . .
H32A C32 H32C 109.5 . .
H32B C32 H32C 109.5 . .
C31 C33 H33A 109.5 . .
C31 C33 H33B 109.5 . .
H33A C33 H33B 109.5 . .
C31 C33 H33C 109.5 . .
H33A C33 H33C 109.5 . .
H33B C33 H33C 109.5 . .
C31 C34 H34A 109.5 . .
C31 C34 H34B 109.5 . .
H34A C34 H34B 109.5 . .
C31 C34 H34C 109.5 . .
H34A C34 H34C 109.5 . .
H34B C34 H34C 109.5 . .
C35 B1 C61 110.8(3) . .
C35 B1 C51 114.1(3) . .
C61 B1 C51 104.8(3) . .
C35 B1 C41 102.3(3) . .
C61 B1 C41 113.3(3) . .
C51 B1 C41 111.8(3) . .
B1 C35 H35A 109.5 . .
B1 C35 H35B 109.5 . .
H35A C35 H35B 109.5 . .
B1 C35 H35C 109.5 . .
H35A C35 H35C 109.5 . .
H35B C35 H35C 109.5 . .
C46 C41 C42 112.5(3) . .
C46 C41 B1 126.6(3) . .
C42 C41 B1 119.7(3) . .
F42 C42 C43 115.5(4) . .
F42 C42 C41 119.6(3) . .
C43 C42 C41 125.0(4) . .
F43 C43 C42 120.7(4) . .
F43 C43 C44 119.8(4) . .
C42 C43 C44 119.5(4) . .
F44 C44 C45 120.6(4) . .
F44 C44 C43 120.8(4) . .
C45 C44 C43 118.6(4) . .
F45 C45 C44 120.1(4) . .
F45 C45 C46 120.3(4) . .
C44 C45 C46 119.7(4) . .
F46 C46 C45 114.4(3) . .
F46 C46 C41 120.8(3) . .
C45 C46 C41 124.7(4) . .
C56 C51 C52 112.5(3) . .
C56 C51 B1 121.0(3) . .
C52 C51 B1 126.5(3) . .
F52 C52 C53 114.6(3) . .
F52 C52 C51 120.5(4) . .
C53 C52 C51 124.9(4) . .
C54 C53 F53 120.3(4) . .
C54 C53 C52 119.4(4) . .
F53 C53 C52 120.2(4) . .
C53 C54 F54 120.2(4) . .
C53 C54 C55 119.3(4) . .
F54 C54 C55 120.4(4) . .
F55 C55 C54 119.5(4) . .
F55 C55 C56 121.1(3) . .
C54 C55 C56 119.4(4) . .
F56 C56 C55 116.0(3) . .
F56 C56 C51 119.5(3) . .
C55 C56 C51 124.5(3) . .
C66 C61 C62 112.3(3) . .
C66 C61 B1 120.6(3) . .
C62 C61 B1 127.0(3) . .
F62 C62 C63 114.7(3) . .
F62 C62 C61 120.8(3) . .
C63 C62 C61 124.5(4) . .
F63 C63 C64 119.7(4) . .
F63 C63 C62 120.4(4) . .
C64 C63 C62 119.9(4) . .
F64 C64 C63 121.0(4) . .
F64 C64 C65 120.4(4) . .
C63 C64 C65 118.6(4) . .
F65 C65 C64 119.3(4) . .
F65 C65 C66 121.1(4) . .
C64 C65 C66 119.6(4) . .
F66 C66 C65 115.3(4) . .
F66 C66 C61 119.8(3) . .
C65 C66 C61 124.9(4) . .

loop_
_geom_bond_atom_site_label_1
_geom_bond_atom_site_label_2
_geom_bond_distance
_geom_bond_site_symmetry_2
O1 C11 1.277(4) .
O1 Zr1 2.095(2) .
O2 C11 1.292(4) .
O2 Zr1 2.061(2) 5_556
N1 C11 1.331(4) .
N1 C21 1.460(5) .
N1 C31 1.526(5) .
C1 C2 1.355(7) .
C1 C5 1.381(7) .
C1 Zr1 2.470(4) .
C1 H1 0.9400 .
C2 C3 1.386(7) .
C2 Zr1 2.493(4) .
C2 H2 0.9400 .
C3 C4 1.378(7) .
C3 Zr1 2.517(4) .
C3 H3 0.9400 .
C4 C5 1.385(7) .
C4 Zr1 2.512(4) .
C4 H4 0.9400 .
C5 Zr1 2.464(4) .
C5 H5 0.9400 .
Zr1 O2 2.061(2) 5_556
Zr1 C6A 2.490(9) .
Zr1 C9A 2.492(10) .
Zr1 C10A 2.493(11) .
Zr1 C6 2.495(9) .
Zr1 C8A 2.497(11) .
Zr1 C9 2.501(8) .
Zr1 C7A 2.509(10) .
Zr1 C10 2.513(8) .
Zr1 C7 2.516(8) .
Zr1 C8 2.534(7) .
C6 C7 1.409(11) .
C6 C10 1.420(14) .
C6 H6 0.9400 .
C7 C8 1.385(11) .
C7 H7 0.9400 .
C8 C9 1.411(11) .
C8 H8 0.9400 .
C9 C10 1.399(11) .
C9 H9 0.9400 .
C10 H10 0.9400 .
C6A C7A 1.393(12) .
C6A C10A 1.439(17) .
C6A H6A 0.9400 .
C7A C8A 1.406(13) .
C7A H7A 0.9400 .
C8A C9A 1.385(12) .
C8A H8A 0.9400 .
C9A C10A 1.397(13) .
C9A H9A 0.9400 .
C10A H10A 0.9400 .
C21 C26 1.381(5) .
C21 C22 1.382(5) .
C22 C23 1.385(5) .
C22 H22 0.9400 .
C23 C24 1.386(6) .
C23 C27 1.505(6) .
C24 C25 1.397(6) .
C24 H24 0.9400 .
C25 C26 1.386(6) .
C25 C28 1.513(6) .
C26 H26 0.9400 .
C27 H27A 0.9700 .
C27 H27B 0.9700 .
C27 H27C 0.9700 .
C28 H28A 0.9700 .
C28 H28B 0.9700 .
C28 H28C 0.9700 .
C31 C32 1.523(6) .
C31 C33 1.524(6) .
C31 C34 1.541(6) .
C32 H32A 0.9700 .
C32 H32B 0.9700 .
C32 H32C 0.9700 .
C33 H33A 0.9700 .
C33 H33B 0.9700 .
C33 H33C 0.9700 .
C34 H34A 0.9700 .
C34 H34B 0.9700 .
C34 H34C 0.9700 .
B1 C35 1.633(5) .
B1 C61 1.651(5) .
B1 C51 1.660(6) .
B1 C41 1.662(5) .
C35 H35A 0.9700 .
C35 H35B 0.9700 .
C35 H35C 0.9700 .
C41 C46 1.390(5) .
C41 C42 1.390(6) .
F42 C42 1.351(4) .
C42 C43 1.371(6) .
F43 C43 1.347(5) .
C43 C44 1.376(6) .
F44 C44 1.343(4) .
C44 C45 1.373(6) .
F45 C45 1.344(4) .
C45 C46 1.375(5) .
F46 C46 1.359(4) .
C51 C56 1.383(5) .
C51 C52 1.384(5) .
F52 C52 1.363(4) .
C52 C53 1.377(6) .
F53 C53 1.350(4) .
C53 C54 1.349(6) .
F54 C54 1.353(5) .
C54 C55 1.368(6) .
F55 C55 1.347(4) .
C55 C56 1.378(5) .
C56 F56 1.359(4) .
C61 C66 1.388(5) .
C61 C62 1.395(5) .
F62 C62 1.356(4) .
C62 C63 1.383(6) .
F63 C63 1.348(5) .
C63 C64 1.369(6) .
F64 C64 1.341(5) .
C64 C65 1.371(7) .
F65 C65 1.347(5) .
C65 C66 1.385(6) .
F66 C66 1.361(5) .

loop_
_geom_torsion_atom_site_label_1
_geom_torsion_atom_site_label_2
_geom_torsion_atom_site_label_3
_geom_torsion_atom_site_label_4
_geom_torsion
_geom_torsion_site_symmetry_1
_geom_torsion_site_symmetry_4
C5 C1 C2 C3 0.1(5) . .
Zr1 C1 C2 C3 66.9(3) . .
C5 C1 C2 Zr1 -66.8(3) . .
C1 C2 C3 C4 0.7(5) . .
Zr1 C2 C3 C4 66.5(3) . .
C1 C2 C3 Zr1 -65.8(3) . .
C2 C3 C4 C5 -1.2(4) . .
Zr1 C3 C4 C5 64.7(3) . .
C2 C3 C4 Zr1 -65.9(3) . .
C2 C1 C5 C4 -0.9(5) . .
Zr1 C1 C5 C4 -68.7(3) . .
C2 C1 C5 Zr1 67.9(3) . .
C3 C4 C5 C1 1.3(5) . .
Zr1 C4 C5 C1 67.5(3) . .
C3 C4 C5 Zr1 -66.2(3) . .
C11 O1 Zr1 O2 -59.8(3) . 5_556
C11 O1 Zr1 C5 80.3(3) . .
C11 O1 Zr1 C1 69.4(4) . .
C11 O1 Zr1 C6A 161.5(4) . .
C11 O1 Zr1 C9A -142.6(5) . .
C11 O1 Zr1 C10A -178.2(8) . .
C11 O1 Zr1 C2 29.3(4) . .
C11 O1 Zr1 C6 171.2(4) . .
C11 O1 Zr1 C8A -148.0(5) . .
C11 O1 Zr1 C9 -154.1(5) . .
C11 O1 Zr1 C7A -179.8(5) . .
C11 O1 Zr1 C4 55.4(3) . .
C11 O1 Zr1 C10 168.3(4) . .
C11 O1 Zr1 C7 -157.4(5) . .
C11 O1 Zr1 C3 27.0(3) . .
C11 O1 Zr1 C8 -137.2(4) . .
C1 C5 Zr1 O2 -51.0(4) . 5_556
C4 C5 Zr1 O2 62.9(4) . 5_556
C1 C5 Zr1 O1 -164.5(3) . .
C4 C5 Zr1 O1 -50.6(3) . .
C4 C5 Zr1 C1 113.9(4) . .
C1 C5 Zr1 C6A 94.3(6) . .
C4 C5 Zr1 C6A -151.8(6) . .
C1 C5 Zr1 C9A 63.2(5) . .
C4 C5 Zr1 C9A 177.1(5) . .
C1 C5 Zr1 C10A 63.1(5) . .
C4 C5 Zr1 C10A 177.0(5) . .
C1 C5 Zr1 C2 -36.9(3) . .
C4 C5 Zr1 C2 77.0(3) . .
C1 C5 Zr1 C6 108.5(4) . .
C4 C5 Zr1 C6 -137.5(4) . .
C1 C5 Zr1 C8A 103.7(6) . .
C4 C5 Zr1 C8A -142.4(6) . .
C1 C5 Zr1 C9 56.6(4) . .
C4 C5 Zr1 C9 170.5(4) . .
C1 C5 Zr1 C7A 117.9(4) . .
C4 C5 Zr1 C7A -128.2(4) . .
C1 C5 Zr1 C4 -113.9(4) . .
C1 C5 Zr1 C10 76.5(5) . .
C4 C5 Zr1 C10 -169.6(5) . .
C1 C5 Zr1 C7 115.4(4) . .
C4 C5 Zr1 C7 -130.6(4) . .
C1 C5 Zr1 C3 -77.3(3) . .
C4 C5 Zr1 C3 36.6(3) . .
C1 C5 Zr1 C8 77.2(6) . .
C4 C5 Zr1 C8 -168.9(5) . .
C2 C1 Zr1 O2 30.3(4) . 5_556
C5 C1 Zr1 O2 144.5(3) . 5_556
C2 C1 Zr1 O1 -93.9(4) . .
C5 C1 Zr1 O1 20.3(4) . .
C2 C1 Zr1 C5 -114.2(5) . .
C2 C1 Zr1 C6A 165.1(5) . .
C5 C1 Zr1 C6A -80.7(5) . .
C2 C1 Zr1 C9A 115.6(4) . .
C5 C1 Zr1 C9A -130.2(4) . .
C2 C1 Zr1 C10A 131.5(6) . .
C5 C1 Zr1 C10A -114.3(6) . .
C5 C1 Zr1 C2 114.2(5) . .
C2 C1 Zr1 C6 170.8(4) . .
C5 C1 Zr1 C6 -75.0(4) . .
C2 C1 Zr1 C8A 139.5(6) . .
C5 C1 Zr1 C8A -106.3(6) . .
C2 C1 Zr1 C9 117.8(4) . .
C5 C1 Zr1 C9 -128.0(4) . .
C2 C1 Zr1 C7A 173.5(4) . .
C5 C1 Zr1 C7A -72.3(5) . .
C2 C1 Zr1 C4 -76.7(3) . .
C5 C1 Zr1 C4 37.5(3) . .
C2 C1 Zr1 C10 147.8(5) . .
C5 C1 Zr1 C10 -98.0(5) . .
C2 C1 Zr1 C7 156.2(5) . .
C5 C1 Zr1 C7 -89.6(5) . .
C2 C1 Zr1 C3 -36.7(3) . .
C5 C1 Zr1 C3 77.5(3) . .
C2 C1 Zr1 C8 117.5(4) . .
C5 C1 Zr1 C8 -128.3(4) . .
C1 C2 Zr1 O2 -151.9(3) . 5_556
C3 C2 Zr1 O2 92.3(3) . 5_556
C1 C2 Zr1 O1 111.4(3) . .
C3 C2 Zr1 O1 -4.4(4) . .
C1 C2 Zr1 C5 37.9(3) . .
C3 C2 Zr1 C5 -77.9(3) . .
C3 C2 Zr1 C1 -115.8(5) . .
C1 C2 Zr1 C6A -16.3(6) . .
C3 C2 Zr1 C6A -132.1(5) . .
C1 C2 Zr1 C9A -76.7(5) . .
C3 C2 Zr1 C9A 167.5(5) . .
C1 C2 Zr1 C10A -47.9(7) . .
C3 C2 Zr1 C10A -163.7(6) . .
C1 C2 Zr1 C6 -12.2(5) . .
C3 C2 Zr1 C6 -128.0(4) . .
C1 C2 Zr1 C8A -73.9(9) . .
C3 C2 Zr1 C8A 170.3(8) . .
C1 C2 Zr1 C9 -65.9(5) . .
C3 C2 Zr1 C9 178.3(4) . .
C1 C2 Zr1 C7A -10.6(7) . .
C3 C2 Zr1 C7A -126.4(7) . .
C1 C2 Zr1 C4 78.7(4) . .
C3 C2 Zr1 C4 -37.1(3) . .
C1 C2 Zr1 C10 -32.4(5) . .
C3 C2 Zr1 C10 -148.2(4) . .
C1 C2 Zr1 C7 -51.6(10) . .
C3 C2 Zr1 C7 -167.4(10) . .
C1 C2 Zr1 C3 115.8(5) . .
C1 C2 Zr1 C8 -86.3(5) . .
C3 C2 Zr1 C8 157.9(4) . .
C3 C4 Zr1 O2 -21.5(3) . 5_556
C5 C4 Zr1 O2 -136.6(3) . 5_556
C3 C4 Zr1 O1 -115.9(3) . .
C5 C4 Zr1 O1 129.0(3) . .
C3 C4 Zr1 C5 115.1(4) . .
C3 C4 Zr1 C1 77.4(3) . .
C5 C4 Zr1 C1 -37.7(3) . .
C3 C4 Zr1 C6A 144.3(6) . .
C5 C4 Zr1 C6A 29.2(6) . .
C3 C4 Zr1 C9A 109.0(9) . .
C5 C4 Zr1 C9A -6.1(10) . .
C3 C4 Zr1 C10A 111.5(6) . .
C5 C4 Zr1 C10A -3.6(6) . .
C3 C4 Zr1 C2 37.5(3) . .
C5 C4 Zr1 C2 -77.6(3) . .
C3 C4 Zr1 C6 163.0(5) . .
C5 C4 Zr1 C6 47.9(5) . .
C3 C4 Zr1 C8A -172.0(8) . .
C5 C4 Zr1 C8A 72.9(9) . .
C3 C4 Zr1 C9 100.8(5) . .
C5 C4 Zr1 C9 -14.3(5) . .
C3 C4 Zr1 C7A 177.4(5) . .
C5 C4 Zr1 C7A 62.4(5) . .
C3 C4 Zr1 C10 126.6(5) . .
C5 C4 Zr1 C10 11.5(5) . .
C3 C4 Zr1 C7 -169.4(5) . .
C5 C4 Zr1 C7 75.5(5) . .
C5 C4 Zr1 C3 -115.1(4) . .
C3 C4 Zr1 C8 152.7(17) . .
C5 C4 Zr1 C8 37.6(18) . .
C4 C3 Zr1 O2 160.7(3) . 5_556
C2 C3 Zr1 O2 -85.0(3) . 5_556
C4 C3 Zr1 O1 62.1(3) . .
C2 C3 Zr1 O1 176.4(3) . .
C4 C3 Zr1 C5 -37.2(3) . .
C2 C3 Zr1 C5 77.1(3) . .
C4 C3 Zr1 C1 -78.1(3) . .
C2 C3 Zr1 C1 36.2(3) . .
C4 C3 Zr1 C6A -48.3(7) . .
C2 C3 Zr1 C6A 66.0(7) . .
C4 C3 Zr1 C9A -135.7(8) . .
C2 C3 Zr1 C9A -21.4(9) . .
C4 C3 Zr1 C10A -93.2(8) . .
C2 C3 Zr1 C10A 21.1(8) . .
C4 C3 Zr1 C2 -114.3(4) . .
C4 C3 Zr1 C6 -27.1(7) . .
C2 C3 Zr1 C6 87.2(7) . .
C4 C3 Zr1 C8A 134(5) . .
C2 C3 Zr1 C8A -111(5) . .
C4 C3 Zr1 C9 -116.7(5) . .
C2 C3 Zr1 C9 -2.4(6) . .
C4 C3 Zr1 C7A -4.6(9) . .
C2 C3 Zr1 C7A 109.7(8) . .
C2 C3 Zr1 C4 114.3(4) . .
C4 C3 Zr1 C10 -72.3(6) . .
C2 C3 Zr1 C10 42.0(6) . .
C4 C3 Zr1 C7 39.2(18) . .
C2 C3 Zr1 C7 153.5(18) . .
C4 C3 Zr1 C8 -164.5(8) . .
C2 C3 Zr1 C8 -50.2(9) . .
O2 Zr1 C6 C7 -28.8(10) 5_556 .
O1 Zr1 C6 C7 69.8(8) . .
C5 Zr1 C6 C7 169.3(8) . .
C1 Zr1 C6 C7 -159.4(8) . .
C6A Zr1 C6 C7 -141.3(14) . .
C9A Zr1 C6 C7 -57.1(7) . .
C10A Zr1 C6 C7 -99.0(9) . .
C2 Zr1 C6 C7 -152.9(7) . .
C8A Zr1 C6 C7 -16.2(7) . .
C9 Zr1 C6 C7 -77.6(7) . .
C7A Zr1 C6 C7 30.8(17) . .
C4 Zr1 C6 C7 145.9(7) . .
C10 Zr1 C6 C7 -114.9(9) . .
C3 Zr1 C6 C7 161.2(6) . .
C8 Zr1 C6 C7 -36.8(6) . .
O2 Zr1 C6 C10 86.1(9) 5_556 .
O1 Zr1 C6 C10 -175.2(7) . .
C5 Zr1 C6 C10 -75.8(7) . .
C1 Zr1 C6 C10 -44.5(7) . .
C6A Zr1 C6 C10 -26.4(11) . .
C9A Zr1 C6 C10 57.8(6) . .
C10A Zr1 C6 C10 16.0(7) . .
C2 Zr1 C6 C10 -38.0(8) . .
C8A Zr1 C6 C10 98.7(8) . .
C9 Zr1 C6 C10 37.4(5) . .
C7A Zr1 C6 C10 146(2) . .
C4 Zr1 C6 C10 -99.1(6) . .
C7 Zr1 C6 C10 114.9(9) . .
C3 Zr1 C6 C10 -83.8(7) . .
C8 Zr1 C6 C10 78.1(6) . .
C10 C6 C7 C8 0.3(11) . .
Zr1 C6 C7 C8 67.3(7) . .
C10 C6 C7 Zr1 -67.0(6) . .
O2 Zr1 C7 C8 43.3(9) 5_556 .
O1 Zr1 C7 C8 140.2(9) . .
C5 Zr1 C7 C8 -127.2(9) . .
C1 Zr1 C7 C8 -87.1(10) . .
C6A Zr1 C7 C8 -98.9(8) . .
C9A Zr1 C7 C8 -20.2(6) . .
C10A Zr1 C7 C8 -58.3(7) . .
C2 Zr1 C7 C8 -54.0(16) . .
C6 Zr1 C7 C8 -114.4(10) . .
C8A Zr1 C7 C8 9(2) . .
C9 Zr1 C7 C8 -36.7(6) . .
C7A Zr1 C7 C8 -133.6(12) . .
C4 Zr1 C7 C8 -165.6(7) . .
C10 Zr1 C7 C8 -77.0(7) . .
C3 Zr1 C7 C8 163.7(12) . .
O2 Zr1 C7 C6 157.7(8) 5_556 .
O1 Zr1 C7 C6 -105.5(8) . .
C5 Zr1 C7 C6 -12.9(9) . .
C1 Zr1 C7 C6 27.3(11) . .
C6A Zr1 C7 C6 15.5(6) . .
C9A Zr1 C7 C6 94.2(9) . .
C10A Zr1 C7 C6 56.1(8) . .
C2 Zr1 C7 C6 60.4(15) . .
C8A Zr1 C7 C6 123(3) . .
C9 Zr1 C7 C6 77.7(7) . .
C7A Zr1 C7 C6 -19.2(9) . .
C4 Zr1 C7 C6 -51.2(9) . .
C10 Zr1 C7 C6 37.3(6) . .
C3 Zr1 C7 C6 -81.9(17) . .
C8 Zr1 C7 C6 114.4(10) . .
C6 C7 C8 C9 -1.5(11) . .
Zr1 C7 C8 C9 64.4(7) . .
C6 C7 C8 Zr1 -66.0(6) . .
O2 Zr1 C8 C7 -135.8(9) 5_556 .
O1 Zr1 C8 C7 -39.4(9) . .
C5 Zr1 C8 C7 78.3(11) . .
C1 Zr1 C8 C7 116.8(9) . .
C6A Zr1 C8 C7 58.8(7) . .
C9A Zr1 C8 C7 123.3(18) . .
C10A Zr1 C8 C7 97.8(9) . .
C2 Zr1 C8 C7 155.3(8) . .
C6 Zr1 C8 C7 37.8(6) . .
C8A Zr1 C8 C7 -5.6(14) . .
C9 Zr1 C8 C7 116.3(10) . .
C7A Zr1 C8 C7 20.8(6) . .
C4 Zr1 C8 C7 50(2) . .
C10 Zr1 C8 C7 79.1(7) . .
C3 Zr1 C8 C7 -171.7(6) . .
O2 Zr1 C8 C9 107.9(8) 5_556 .
O1 Zr1 C8 C9 -155.7(7) . .
C5 Zr1 C8 C9 -38.0(10) . .
C1 Zr1 C8 C9 0.5(9) . .
C6A Zr1 C8 C9 -57.5(7) . .
C9A Zr1 C8 C9 7.0(13) . .
C10A Zr1 C8 C9 -18.4(7) . .
C2 Zr1 C8 C9 39.0(8) . .
C6 Zr1 C8 C9 -78.4(7) . .
C8A Zr1 C8 C9 -121.9(14) . .
C7A Zr1 C8 C9 -95.4(7) . .
C4 Zr1 C8 C9 -67(2) . .
C10 Zr1 C8 C9 -37.2(6) . .
C7 Zr1 C8 C9 -116.3(10) . .
C3 Zr1 C8 C9 72.1(10) . .
C7 C8 C9 C10 2.2(11) . .
Zr1 C8 C9 C10 67.3(6) . .
C7 C8 C9 Zr1 -65.0(7) . .
O2 Zr1 C9 C10 177.8(9) 5_556 .
O1 Zr1 C9 C10 -82.8(11) . .
C5 Zr1 C9 C10 39.1(9) . .
C1 Zr1 C9 C10 65.8(9) . .
C6A Zr1 C9 C10 -15.2(7) . .
C9A Zr1 C9 C10 -121.6(16) . .
C10A Zr1 C9 C10 18.1(12) . .
C2 Zr1 C9 C10 94.4(8) . .
C6 Zr1 C9 C10 -38.0(6) . .
C8A Zr1 C9 C10 -91.3(8) . .
C7A Zr1 C9 C10 -53.3(7) . .
C4 Zr1 C9 C10 47.1(10) . .
C7 Zr1 C9 C10 -78.8(7) . .
C3 Zr1 C9 C10 95.7(7) . .
C8 Zr1 C9 C10 -114.7(9) . .
O2 Zr1 C9 C8 -67.5(7) 5_556 .
O1 Zr1 C9 C8 31.9(9) . .
C5 Zr1 C9 C8 153.8(7) . .
C1 Zr1 C9 C8 -179.6(7) . .
C6A Zr1 C9 C8 99.4(8) . .
C9A Zr1 C9 C8 -7.0(13) . .
C10A Zr1 C9 C8 132.7(17) . .
C2 Zr1 C9 C8 -150.9(7) . .
C6 Zr1 C9 C8 76.7(7) . .
C8A Zr1 C9 C8 23.4(6) . .
C7A Zr1 C9 C8 61.4(6) . .
C4 Zr1 C9 C8 161.8(6) . .
C10 Zr1 C9 C8 114.7(9) . .
C7 Zr1 C9 C8 35.9(6) . .
C3 Zr1 C9 C8 -149.6(5) . .
C8 C9 C10 C6 -2.0(10) . .
Zr1 C9 C10 C6 65.7(6) . .
C8 C9 C10 Zr1 -67.8(6) . .
C7 C6 C10 C9 1.1(10) . .
Zr1 C6 C10 C9 -66.1(6) . .
C7 C6 C10 Zr1 67.2(6) . .
O2 Zr1 C10 C9 -2.5(10) 5_556 .
O1 Zr1 C10 C9 119.4(9) . .
C5 Zr1 C10 C9 -143.2(9) . .
C1 Zr1 C10 C9 -110.9(9) . .
C6A Zr1 C10 C9 141.2(17) . .
C9A Zr1 C10 C9 20.7(5) . .
C10A Zr1 C10 C9 -20.7(14) . .
C2 Zr1 C10 C9 -94.1(8) . .
C6 Zr1 C10 C9 113.9(9) . .
C8A Zr1 C10 C9 61.5(6) . .
C7A Zr1 C10 C9 103.0(8) . .
C4 Zr1 C10 C9 -149.4(7) . .
C7 Zr1 C10 C9 76.9(7) . .
C3 Zr1 C10 C9 -115.6(7) . .
C8 Zr1 C10 C9 37.3(6) . .
O2 Zr1 C10 C6 -116.5(8) 5_556 .
O1 Zr1 C10 C6 5.5(8) . .
C5 Zr1 C10 C6 102.8(7) . .
C1 Zr1 C10 C6 135.2(8) . .
C6A Zr1 C10 C6 27.2(11) . .
C9A Zr1 C10 C6 -93.3(8) . .
C10A Zr1 C10 C6 -134.6(18) . .
C2 Zr1 C10 C6 152.0(6) . .
C8A Zr1 C10 C6 -52.5(7) . .
C9 Zr1 C10 C6 -113.9(9) . .
C7A Zr1 C10 C6 -11.0(7) . .
C4 Zr1 C10 C6 96.7(6) . .
C7 Zr1 C10 C6 -37.0(5) . .
C3 Zr1 C10 C6 130.4(6) . .
C8 Zr1 C10 C6 -76.6(6) . .
O2 Zr1 C6A C7A -80.1(13) 5_556 .
O1 Zr1 C6A C7A 35.4(11) . .
C5 Zr1 C6A C7A 133.0(11) . .
C1 Zr1 C6A C7A 165.6(11) . .
C9A Zr1 C6A C7A -78.6(9) . .
C10A Zr1 C6A C7A -116.4(12) . .
C2 Zr1 C6A C7A 174.1(9) . .
C6 Zr1 C6A C7A 3.5(11) . .
C8A Zr1 C6A C7A -38.3(7) . .
C9 Zr1 C6A C7A -98.2(9) . .
C4 Zr1 C6A C7A 117.6(9) . .
C10 Zr1 C6A C7A -125.3(17) . .
C7 Zr1 C6A C7A -23.3(7) . .
C3 Zr1 C6A C7A 142.0(8) . .
C8 Zr1 C6A C7A -60.4(8) . .
O2 Zr1 C6A C10A 36.3(13) 5_556 .
O1 Zr1 C6A C10A 151.8(9) . .
C5 Zr1 C6A C10A -110.7(10) . .
C1 Zr1 C6A C10A -78.0(10) . .
C9A Zr1 C6A C10A 37.8(7) . .
C2 Zr1 C6A C10A -69.5(9) . .
C6 Zr1 C6A C10A 119.9(14) . .
C8A Zr1 C6A C10A 78.1(8) . .
C9 Zr1 C6A C10A 18.1(6) . .
C7A Zr1 C6A C10A 116.4(12) . .
C4 Zr1 C6A C10A -126.1(9) . .
C10 Zr1 C6A C10A -8.9(12) . .
C7 Zr1 C6A C10A 93.1(8) . .
C3 Zr1 C6A C10A -101.6(8) . .
C8 Zr1 C6A C10A 56.0(7) . .
C10A C6A C7A C8A 0.8(13) . .
Zr1 C6A C7A C8A 66.4(8) . .
C10A C6A C7A Zr1 -65.6(8) . .
O2 Zr1 C7A C6A 123.7(11) 5_556 .
O1 Zr1 C7A C6A -144.4(11) . .
C5 Zr1 C7A C6A -47.3(11) . .
C1 Zr1 C7A C6A -15.8(12) . .
C9A Zr1 C7A C6A 77.3(9) . .
C10A Zr1 C7A C6A 37.2(8) . .
C2 Zr1 C7A C6A -9.7(14) . .
C6 Zr1 C7A C6A -4.7(15) . .
C8A Zr1 C7A C6A 113.0(12) . .
C9 Zr1 C7A C6A 58.4(8) . .
C4 Zr1 C7A C6A -76.2(10) . .
C10 Zr1 C7A C6A 21.0(7) . .
C7 Zr1 C7A C6A 127.3(13) . .
C3 Zr1 C7A C6A -73.4(11) . .
C8 Zr1 C7A C6A 97.0(9) . .
O2 Zr1 C7A C8A 10.7(11) 5_556 .
O1 Zr1 C7A C8A 102.6(11) . .
C5 Zr1 C7A C8A -160.3(10) . .
C1 Zr1 C7A C8A -128.8(10) . .
C6A Zr1 C7A C8A -113.0(12) . .
C9A Zr1 C7A C8A -35.7(7) . .
C10A Zr1 C7A C8A -75.8(9) . .
C2 Zr1 C7A C8A -122.7(11) . .
C6 Zr1 C7A C8A -118(2) . .
C9 Zr1 C7A C8A -54.6(8) . .
C4 Zr1 C7A C8A 170.8(9) . .
C10 Zr1 C7A C8A -92.0(9) . .
C7 Zr1 C7A C8A 14.3(10) . .
C3 Zr1 C7A C8A 173.6(7) . .
C8 Zr1 C7A C8A -16.0(7) . .
C6A C7A C8A C9A -0.8(14) . .
Zr1 C7A C8A C9A 65.5(9) . .
C6A C7A C8A Zr1 -66.3(8) . .
O2 Zr1 C8A C9A 72.0(10) 5_556 .
O1 Zr1 C8A C9A 170.9(11) . .
C5 Zr1 C8A C9A -90.8(12) . .
C1 Zr1 C8A C9A -46.8(13) . .
C6A Zr1 C8A C9A -79.2(9) . .
C10A Zr1 C8A C9A -37.1(7) . .
C2 Zr1 C8A C9A -4.7(16) . .
C6 Zr1 C8A C9A -98.2(10) . .
C9 Zr1 C8A C9A -15.6(7) . .
C7A Zr1 C8A C9A -117.1(12) . .
C4 Zr1 C8A C9A -134.2(12) . .
C10 Zr1 C8A C9A -56.8(8) . .
C7 Zr1 C8A C9A -142(3) . .
C3 Zr1 C8A C9A 98(4) . .
C8 Zr1 C8A C9A 24.2(10) . .
O2 Zr1 C8A C7A -170.8(10) 5_556 .
O1 Zr1 C8A C7A -71.9(10) . .
C5 Zr1 C8A C7A 26.4(13) . .
C1 Zr1 C8A C7A 70.3(12) . .
C6A Zr1 C8A C7A 37.9(7) . .
C9A Zr1 C8A C7A 117.1(12) . .
C10A Zr1 C8A C7A 80.0(9) . .
C2 Zr1 C8A C7A 112.4(12) . .
C6 Zr1 C8A C7A 18.9(7) . .
C9 Zr1 C8A C7A 101.5(10) . .
C4 Zr1 C8A C7A -17.1(16) . .
C10 Zr1 C8A C7A 60.3(8) . .
C7 Zr1 C8A C7A -25(2) . .
C3 Zr1 C8A C7A -145(4) . .
C8 Zr1 C8A C7A 141.3(16) . .
C7A C8A C9A C10A 0.5(14) . .
Zr1 C8A C9A C10A 66.3(8) . .
C7A C8A C9A Zr1 -65.8(9) . .
O2 Zr1 C9A C8A -104.8(11) 5_556 .
O1 Zr1 C9A C8A -10.1(12) . .
C5 Zr1 C9A C8A 115.1(11) . .
C1 Zr1 C9A C8A 145.1(10) . .
C6A Zr1 C9A C8A 76.3(9) . .
C10A Zr1 C9A C8A 115.3(12) . .
C2 Zr1 C9A C8A 177.3(9) . .
C6 Zr1 C9A C8A 53.2(8) . .
C9 Zr1 C9A C8A 137.4(18) . .
C7A Zr1 C9A C8A 36.1(7) . .
C4 Zr1 C9A C8A 119.1(14) . .
C10 Zr1 C9A C8A 95.5(9) . .
C7 Zr1 C9A C8A 11.3(9) . .
C3 Zr1 C9A C8A -170.1(7) . .
C8 Zr1 C9A C8A -29.2(13) . .
O2 Zr1 C9A C10A 139.9(12) 5_556 .
O1 Zr1 C9A C10A -125.4(11) . .
C5 Zr1 C9A C10A -0.1(13) . .
C1 Zr1 C9A C10A 29.8(11) . .
C6A Zr1 C9A C10A -39.0(8) . .
C2 Zr1 C9A C10A 62.0(11) . .
C6 Zr1 C9A C10A -62.1(9) . .
C8A Zr1 C9A C10A -115.3(12) . .
C9 Zr1 C9A C10A 22.1(13) . .
C7A Zr1 C9A C10A -79.1(9) . .
C4 Zr1 C9A C10A 3.9(17) . .
C10 Zr1 C9A C10A -19.7(7) . .
C7 Zr1 C9A C10A -103.9(10) . .
C3 Zr1 C9A C10A 74.7(11) . .
C8 Zr1 C9A C10A -144.4(19) . .
C8A C9A C10A C6A 0.0(14) . .
Zr1 C9A C10A C6A 66.5(8) . .
C8A C9A C10A Zr1 -66.5(8) . .
C7A C6A C10A C9A -0.5(14) . .
Zr1 C6A C10A C9A -66.9(8) . .
C7A C6A C10A Zr1 66.4(8) . .
O2 Zr1 C10A C9A -40.9(11) 5_556 .
O1 Zr1 C10A C9A 75.1(14) . .
C5 Zr1 C10A C9A 179.9(11) . .
C1 Zr1 C10A C9A -150.8(12) . .
C6A Zr1 C10A C9A 112.9(12) . .
C2 Zr1 C10A C9A -127.3(10) . .
C6 Zr1 C10A C9A 90.0(9) . .
C8A Zr1 C10A C9A 36.7(7) . .
C9 Zr1 C10A C9A -19.9(11) . .
C7A Zr1 C10A C9A 77.1(8) . .
C4 Zr1 C10A C9A -178.2(8) . .
C10 Zr1 C10A C9A 122.9(19) . .
C7 Zr1 C10A C9A 51.0(8) . .
C3 Zr1 C10A C9A -138.5(8) . .
C8 Zr1 C10A C9A 13.0(7) . .
O2 Zr1 C10A C6A -153.8(9) 5_556 .
O1 Zr1 C10A C6A -37.8(13) . .
C5 Zr1 C10A C6A 67.0(9) . .
C1 Zr1 C10A C6A 96.4(10) . .
C9A Zr1 C10A C6A -112.9(12) . .
C2 Zr1 C10A C6A 119.9(9) . .
C6 Zr1 C10A C6A -22.9(6) . .
C8A Zr1 C10A C6A -76.2(8) . .
C9 Zr1 C10A C6A -132.8(17) . .
C7A Zr1 C10A C6A -35.8(7) . .
C4 Zr1 C10A C6A 69.0(9) . .
C10 Zr1 C10A C6A 10.0(13) . .
C7 Zr1 C10A C6A -61.8(7) . .
C3 Zr1 C10A C6A 108.7(8) . .
C8 Zr1 C10A C6A -99.9(9) . .
Zr1 O1 C11 O2 31.2(5) . .
Zr1 O1 C11 N1 -148.5(3) . .
Zr1 O2 C11 O1 67.2(5) 5_556 .
Zr1 O2 C11 N1 -113.1(4) 5_556 .
C21 N1 C11 O1 173.3(3) . .
C31 N1 C11 O1 -1.2(5) . .
C21 N1 C11 O2 -6.4(4) . .
C31 N1 C11 O2 179.1(3) . .
C11 N1 C21 C26 -84.8(4) . .
C31 N1 C21 C26 89.9(4) . .
C11 N1 C21 C22 97.5(4) . .
C31 N1 C21 C22 -87.8(4) . .
C26 C21 C22 C23 -1.3(6) . .
N1 C21 C22 C23 176.3(4) . .
C21 C22 C23 C24 0.9(6) . .
C21 C22 C23 C27 -179.4(4) . .
C22 C23 C24 C25 -0.7(7) . .
C27 C23 C24 C25 179.6(5) . .
C23 C24 C25 C26 0.8(7) . .
C23 C24 C25 C28 -178.3(5) . .
C22 C21 C26 C25 1.4(6) . .
N1 C21 C26 C25 -176.3(4) . .
C24 C25 C26 C21 -1.1(6) . .
C28 C25 C26 C21 178.0(5) . .
C11 N1 C31 C32 -172.4(3) . .
C21 N1 C31 C32 13.2(4) . .
C11 N1 C31 C33 -55.0(4) . .
C21 N1 C31 C33 130.5(4) . .
C11 N1 C31 C34 67.8(4) . .
C21 N1 C31 C34 -106.7(4) . .
C35 B1 C41 C46 -101.6(4) . .
C61 B1 C41 C46 139.0(4) . .
C51 B1 C41 C46 20.8(5) . .
C35 B1 C41 C42 64.8(4) . .
C61 B1 C41 C42 -54.6(4) . .
C51 B1 C41 C42 -172.8(3) . .
C46 C41 C42 F42 179.6(3) . .
B1 C41 C42 F42 11.4(5) . .
C46 C41 C42 C43 -0.2(6) . .
B1 C41 C42 C43 -168.5(4) . .
F42 C42 C43 F43 -0.6(6) . .
C41 C42 C43 F43 179.2(4) . .
F42 C42 C43 C44 -178.3(3) . .
C41 C42 C43 C44 1.6(6) . .
F43 C43 C44 F44 1.4(6) . .
C42 C43 C44 F44 179.0(4) . .
F43 C43 C44 C45 -179.6(4) . .
C42 C43 C44 C45 -1.9(6) . .
F44 C44 C45 F45 -0.1(6) . .
C43 C44 C45 F45 -179.1(3) . .
F44 C44 C45 C46 -179.9(3) . .
C43 C44 C45 C46 1.0(6) . .
F45 C45 C46 F46 -0.8(5) . .
C44 C45 C46 F46 179.0(3) . .
F45 C45 C46 C41 -179.5(3) . .
C44 C45 C46 C41 0.4(6) . .
C42 C41 C46 F46 -179.3(3) . .
B1 C41 C46 F46 -12.1(5) . .
C42 C41 C46 C45 -0.7(5) . .
B1 C41 C46 C45 166.5(3) . .
C35 B1 C51 C56 173.3(3) . .
C61 B1 C51 C56 -65.3(4) . .
C41 B1 C51 C56 57.8(4) . .
C35 B1 C51 C52 -8.0(5) . .
C61 B1 C51 C52 113.4(4) . .
C41 B1 C51 C52 -123.5(4) . .
C56 C51 C52 F52 178.5(3) . .
B1 C51 C52 F52 -0.3(6) . .
C56 C51 C52 C53 -0.6(6) . .
B1 C51 C52 C53 -179.4(4) . .
F52 C52 C53 C54 -179.8(4) . .
C51 C52 C53 C54 -0.7(6) . .
F52 C52 C53 F53 -0.7(5) . .
C51 C52 C53 F53 178.4(3) . .
F53 C53 C54 F54 2.1(6) . .
C52 C53 C54 F54 -178.8(4) . .
F53 C53 C54 C55 -177.8(4) . .
C52 C53 C54 C55 1.2(6) . .
C53 C54 C55 F55 179.7(4) . .
F54 C54 C55 F55 -0.3(6) . .
C53 C54 C55 C56 -0.5(6) . .
F54 C54 C55 C56 179.5(4) . .
F55 C55 C56 F56 1.3(6) . .
C54 C55 C56 F56 -178.6(3) . .
F55 C55 C56 C51 179.0(4) . .
C54 C55 C56 C51 -0.9(6) . .
C52 C51 C56 F56 179.0(3) . .
B1 C51 C56 F56 -2.2(5) . .
C52 C51 C56 C55 1.3(5) . .
B1 C51 C56 C55 -179.8(4) . .
C35 B1 C61 C66 48.0(5) . .
C51 B1 C61 C66 -75.5(4) . .
C41 B1 C61 C66 162.3(3) . .
C35 B1 C61 C62 -130.4(4) . .
C51 B1 C61 C62 106.1(4) . .
C41 B1 C61 C62 -16.1(5) . .
C66 C61 C62 F62 176.9(3) . .
B1 C61 C62 F62 -4.6(6) . .
C66 C61 C62 C63 -3.8(6) . .
B1 C61 C62 C63 174.7(4) . .
F62 C62 C63 F63 1.0(6) . .
C61 C62 C63 F63 -178.3(4) . .
F62 C62 C63 C64 -179.6(4) . .
C61 C62 C63 C64 1.1(7) . .
F63 C63 C64 F64 1.5(7) . .
C62 C63 C64 F64 -177.9(4) . .
F63 C63 C64 C65 -179.3(4) . .
C62 C63 C64 C65 1.3(7) . .
F64 C64 C65 F65 -0.7(7) . .
C63 C64 C65 F65 -180.0(4) . .
F64 C64 C65 C66 178.6(4) . .
C63 C64 C65 C66 -0.6(7) . .
F65 C65 C66 F66 -3.3(6) . .
C64 C65 C66 F66 177.4(4) . .
F65 C65 C66 C61 176.7(4) . .
C64 C65 C66 C61 -2.6(7) . .
C62 C61 C66 F66 -175.4(3) . .
B1 C61 C66 F66 6.0(5) . .
C62 C61 C66 C65 4.6(6) . .
B1 C61 C66 C65 -174.0(4) . .

loop_
_platon_squeeze_void_nr
_platon_squeeze_void_average_x
_platon_squeeze_void_average_y
_platon_squeeze_void_average_z
_platon_squeeze_void_volume
_platon_squeeze_void_count_electrons
_platon_squeeze_void_content
1 0.500 -0.088 0.250 155 16 ' '
2 0.500 0.088 0.750 155 16 ' '
3 0.339 0.029 0.937 11 1 ' '
4 0.661 0.029 0.563 11 1 ' '
5 0.000 0.412 0.250 155 16 ' '
6 0.000 0.588 0.750 155 16 ' '
7 0.161 0.471 0.063 11 1 ' '
8 0.839 0.471 0.437 11 1 ' '
9 0.161 0.529 0.563 11 1 ' '
10 0.839 0.529 0.937 11 1 ' '
11 0.339 0.971 0.437 11 1 ' '
12 0.661 0.971 0.063 11 1 ' '
